data_7213264
loop_
_publ_author_name
'Clayden, Jonathan'
'McCarthy, Catherine'
'Westlund, Neil'
'Frampton, Christopher S.'

_publ_section_title
;
 Atroposelective attack of nucleophiles on 2-formyl-1-naphthamides and
 their derivatives: chelation and non-chelation control
;
_journal_issue 9
_journal_name_full 'Journal of the Chemical Society, Perkin Transactions 1'
_journal_page_first 1363
_journal_paper_doi 10.1039/b000669f
_journal_year 2000
_chemical_formula_sum 'C20 H28 N2 O'
_chemical_formula_weight 312.44
_chemical_name_common
;
RWX0315/Wilson/NW-G012/5107/16-7-98.
;
_chemical_name_systematic
;
 ?
;
_space_group_IT_number 61
_symmetry_cell_setting orthorhombic
_symmetry_space_group_name_Hall '-P 2ac 2ab'
_symmetry_space_group_name_H-M 'P b c a'
_atom_sites_solution_hydrogens geom
_atom_sites_solution_primary direct
_atom_sites_solution_secondary difmap
_audit_creation_method SHELXL-97
_cell_angle_alpha 90.00
_cell_angle_beta 90.00
_cell_angle_gamma 90.00
_cell_formula_units_Z 8
_cell_length_a 16.219(3)
_cell_length_b 11.966(3)
_cell_length_c 18.823(3)
_cell_measurement_reflns_used 8192
_cell_measurement_temperature 123(1)
_cell_measurement_theta_max 26.37
_cell_measurement_theta_min 2.16
_cell_volume 3653.1(13)
_computing_cell_refinement 'SMART V5 & SAINT V5 (Bruker AXS, 1997)'
_computing_data_collection 'SMART V5 (Bruker AXS, 1997)'
_computing_data_reduction 'SAINT V5 (Bruker AXS, 1997)'
_computing_molecular_graphics 'SHELXTL V5.10 (Sheldrick, 1997)'
_computing_publication_material 'SHELXTL V5.10 (Sheldrick, 1997)'
_computing_structure_refinement 'SHELXTL V5.10 (Sheldrick, 1997)'
_computing_structure_solution 'SHELXTL V5.10 (Sheldrick, 1997)'
_diffrn_ambient_temperature 123(1)
_diffrn_detector_area_resol_mean 8.192
_diffrn_measured_fraction_theta_full 0.995
_diffrn_measured_fraction_theta_max 0.995
_diffrn_measurement_device_type 'Bruker AXS 1K SMART CCD area detector'
_diffrn_measurement_method 'narrow frame omega scans'
_diffrn_radiation_monochromator graphite
_diffrn_radiation_source 'fine-focus sealed tube'
_diffrn_radiation_type MoK\a
_diffrn_radiation_wavelength 0.71073
_diffrn_reflns_av_R_equivalents 0.0238
_diffrn_reflns_av_sigmaI/netI 0.0166
_diffrn_reflns_limit_h_max 19
_diffrn_reflns_limit_h_min -20
_diffrn_reflns_limit_k_max 14
_diffrn_reflns_limit_k_min -9
_diffrn_reflns_limit_l_max 23
_diffrn_reflns_limit_l_min -21
_diffrn_reflns_number 19092
_diffrn_reflns_theta_full 26.37
_diffrn_reflns_theta_max 26.37
_diffrn_reflns_theta_min 2.16
_diffrn_standards_decay_% none
_diffrn_standards_number 'see text'
_exptl_absorpt_coefficient_mu 0.070
_exptl_absorpt_correction_type none
_exptl_crystal_colour colourless
_exptl_crystal_density_diffrn 1.136
_exptl_crystal_density_meas ?
_exptl_crystal_density_method 'not measured'
_exptl_crystal_description prism
_exptl_crystal_F_000 1360
_exptl_crystal_size_max 0.40
_exptl_crystal_size_mid 0.35
_exptl_crystal_size_min 0.25
_refine_diff_density_max 0.251
_refine_diff_density_min -0.215
_refine_diff_density_rms 0.034
_refine_ls_extinction_method none
_refine_ls_goodness_of_fit_ref 1.000
_refine_ls_hydrogen_treatment mixed
_refine_ls_matrix_type full
_refine_ls_number_parameters 218
_refine_ls_number_reflns 3715
_refine_ls_number_restraints 0
_refine_ls_restrained_S_all 1.000
_refine_ls_R_factor_all 0.0473
_refine_ls_R_factor_gt 0.0394
_refine_ls_shift/su_max 0.000
_refine_ls_shift/su_mean 0.000
_refine_ls_structure_factor_coef Fsqd
_refine_ls_weighting_details 'calc w=1/[\s^2^(Fo^2^)+(0.0500P)^2^+1.4000P where P=(Fo^2^+2Fc^2^)/3'
_refine_ls_weighting_scheme calc
_refine_ls_wR_factor_gt 0.0965
_refine_ls_wR_factor_ref 0.1014
_reflns_number_gt 3247
_reflns_number_total 3715
_reflns_threshold_expression >2sigma(I)
_cod_data_source_file b000669fsup1.cif
_cod_data_source_block 0315n
_cod_depositor_comments
;
The following automatic conversions were performed:

'_symmetry_cell_setting' value 'Orthorhombic' changed to
'orthorhombic' according to
/home/saulius/struct/CIF-dictionaries/cif_core.dic dictionary named
'cif_core.dic' version 2.4.2 from 2011-04-26.

Automatic conversion script
Id: cif_fix_values 1891 2012-01-12 08:04:46Z andrius 

The following automatic conversions were performed:

'_exptl_crystal_density_meas' value 'not_measured' was changed to '?'
- the value is perceived as not measured.

Automatic conversion script
Id: cif_fix_values 3008 2015-01-20 13:52:24Z robertas 
;
_cod_original_cell_volume 3653.1(12)
_cod_original_sg_symbol_H-M Pbca
_cod_database_code 7213264

loop_
_symmetry_equiv_pos_as_xyz
'x, y, z'
'-x+1/2, -y, z+1/2'
'-x, y+1/2, -z+1/2'
'x+1/2, -y+1/2, -z'
'-x, -y, -z'
'x-1/2, y, -z-1/2'
'x, -y-1/2, z-1/2'
'-x-1/2, y-1/2, z'

loop_
_atom_site_label
_atom_site_type_symbol
_atom_site_fract_x
_atom_site_fract_y
_atom_site_fract_z
_atom_site_U_iso_or_equiv
_atom_site_adp_type
_atom_site_occupancy
_atom_site_symmetry_multiplicity
_atom_site_calc_flag
_atom_site_refinement_flags
O1 O 0.15427(5) 0.19401(7) 0.36470(4) 0.0237(2) Uani 1 1 d .
N1 N 0.24448(8) 0.49277(11) 0.43544(6) 0.0350(3) Uani 1 1 d .
N2 N 0.02404(6) 0.25254(8) 0.33967(5) 0.0195(2) Uani 1 1 d .
C1 C 0.15239(7) 0.33292(10) 0.21580(6) 0.0201(2) Uani 1 1 d .
C2 C 0.12347(8) 0.23368(10) 0.18264(6) 0.0252(3) Uani 1 1 d .
H2A H 0.0974 0.1776 0.2105 0.030 Uiso 1 1 calc R
C3 C 0.13282(8) 0.21794(11) 0.11079(7) 0.0311(3) Uani 1 1 d .
H3A H 0.1127 0.1515 0.0893 0.037 Uiso 1 1 calc R
C4 C 0.17205(8) 0.29955(12) 0.06879(6) 0.0314(3) Uani 1 1 d .
H4A H 0.1788 0.2875 0.0193 0.038 Uiso 1 1 calc R
C5 C 0.20042(7) 0.39587(11) 0.09888(6) 0.0277(3) Uani 1 1 d .
H5A H 0.2263 0.4507 0.0700 0.033 Uiso 1 1 calc R
C6 C 0.19161(7) 0.41509(10) 0.17294(6) 0.0224(3) Uani 1 1 d .
C7 C 0.22095(7) 0.51411(10) 0.20515(6) 0.0245(3) Uani 1 1 d .
H7A H 0.2467 0.5696 0.1767 0.029 Uiso 1 1 calc R
C8 C 0.21274(7) 0.53108(10) 0.27654(6) 0.0239(3) Uani 1 1 d .
H8A H 0.2338 0.5977 0.2971 0.029 Uiso 1 1 calc R
C9 C 0.17325(7) 0.45085(10) 0.32063(6) 0.0205(2) Uani 1 1 d .
C10 C 0.14374(7) 0.35373(9) 0.29065(6) 0.0187(2) Uani 1 1 d .
C11 C 0.16510(8) 0.47719(10) 0.39974(6) 0.0260(3) Uani 1 1 d .
H11A H 0.1362 0.4130 0.4230 0.031 Uiso 1 1 calc R
C12 C 0.11279(10) 0.58236(12) 0.41132(8) 0.0402(4) Uani 1 1 d .
H12A H 0.1033 0.5931 0.4623 0.060 Uiso 1 1 calc R
H12B H 0.0597 0.5738 0.3870 0.060 Uiso 1 1 calc R
H12C H 0.1419 0.6474 0.3921 0.060 Uiso 1 1 calc R
C13 C 0.29832(9) 0.39584(14) 0.43103(8) 0.0419(4) Uani 1 1 d .
H13A H 0.3521 0.4142 0.4516 0.063 Uiso 1 1 calc R
H13B H 0.3054 0.3744 0.3811 0.063 Uiso 1 1 calc R
H13C H 0.2737 0.3336 0.4574 0.063 Uiso 1 1 calc R
C14 C 0.10715(7) 0.26100(9) 0.33569(6) 0.0181(2) Uani 1 1 d .
C15 C -0.01447(7) 0.15468(10) 0.37502(7) 0.0250(3) Uani 1 1 d .
H15A H -0.0755 0.1649 0.3710 0.030 Uiso 1 1 calc R
C16 C 0.00630(9) 0.04646(11) 0.33596(8) 0.0360(3) Uani 1 1 d .
H16A H -0.0133 0.0512 0.2868 0.054 Uiso 1 1 calc R
H16B H -0.0206 -0.0165 0.3598 0.054 Uiso 1 1 calc R
H16C H 0.0661 0.0352 0.3361 0.054 Uiso 1 1 calc R
C17 C 0.00492(9) 0.14821(12) 0.45400(7) 0.0356(3) Uani 1 1 d .
H17A H -0.0056 0.2210 0.4761 0.053 Uiso 1 1 calc R
H17B H 0.0630 0.1281 0.4605 0.053 Uiso 1 1 calc R
H17C H -0.0301 0.0914 0.4763 0.053 Uiso 1 1 calc R
C18 C -0.03179(7) 0.34053(10) 0.31243(6) 0.0236(3) Uani 1 1 d .
H18A H 0.0034 0.3998 0.2905 0.028 Uiso 1 1 calc R
C19 C -0.08942(9) 0.29702(12) 0.25478(8) 0.0360(3) Uani 1 1 d .
H19A H -0.0568 0.2670 0.2154 0.054 Uiso 1 1 calc R
H19B H -0.1241 0.3583 0.2375 0.054 Uiso 1 1 calc R
H19C H -0.1244 0.2378 0.2744 0.054 Uiso 1 1 calc R
C20 C -0.07962(8) 0.39471(11) 0.37304(8) 0.0342(3) Uani 1 1 d .
H20A H -0.0409 0.4218 0.4091 0.051 Uiso 1 1 calc R
H20B H -0.1168 0.3396 0.3944 0.051 Uiso 1 1 calc R
H20C H -0.1119 0.4576 0.3546 0.051 Uiso 1 1 calc R
H1A H 0.2711(11) 0.5539(15) 0.4153(9) 0.047(5) Uiso 1 1 d .

loop_
_atom_site_aniso_label
_atom_site_aniso_U_11
_atom_site_aniso_U_22
_atom_site_aniso_U_33
_atom_site_aniso_U_23
_atom_site_aniso_U_13
_atom_site_aniso_U_12
O1 0.0209(4) 0.0230(4) 0.0270(4) 0.0037(3) -0.0016(3) 0.0023(3)
N1 0.0413(7) 0.0397(7) 0.0239(5) 0.0023(5) -0.0073(5) -0.0166(5)
N2 0.0185(5) 0.0185(5) 0.0213(5) 0.0022(4) -0.0004(4) -0.0004(4)
C1 0.0171(5) 0.0241(6) 0.0192(5) 0.0009(4) -0.0015(4) 0.0046(4)
C2 0.0282(6) 0.0251(6) 0.0222(6) -0.0001(5) -0.0013(5) 0.0032(5)
C3 0.0382(7) 0.0307(7) 0.0244(6) -0.0052(5) -0.0057(5) 0.0065(6)
C4 0.0328(7) 0.0441(8) 0.0174(6) -0.0015(5) -0.0001(5) 0.0118(6)
C5 0.0224(6) 0.0404(7) 0.0202(6) 0.0066(5) 0.0022(5) 0.0054(5)
C6 0.0159(5) 0.0308(6) 0.0204(6) 0.0040(5) -0.0006(4) 0.0040(5)
C7 0.0186(5) 0.0296(6) 0.0254(6) 0.0077(5) 0.0013(5) -0.0024(5)
C8 0.0212(6) 0.0245(6) 0.0262(6) 0.0009(5) -0.0028(5) -0.0039(5)
C9 0.0178(5) 0.0243(6) 0.0195(5) 0.0007(4) -0.0009(4) 0.0002(4)
C10 0.0160(5) 0.0210(5) 0.0190(5) 0.0015(4) -0.0003(4) 0.0025(4)
C11 0.0322(7) 0.0252(6) 0.0207(6) -0.0030(5) 0.0019(5) -0.0078(5)
C12 0.0556(9) 0.0318(7) 0.0331(7) -0.0071(6) 0.0102(7) 0.0004(7)
C13 0.0323(7) 0.0588(10) 0.0346(7) 0.0145(7) -0.0078(6) -0.0082(7)
C14 0.0200(5) 0.0185(5) 0.0158(5) -0.0030(4) -0.0006(4) 0.0005(4)
C15 0.0203(6) 0.0224(6) 0.0322(6) 0.0055(5) -0.0006(5) -0.0033(5)
C16 0.0339(7) 0.0210(6) 0.0531(8) -0.0015(6) -0.0055(6) -0.0054(5)
C17 0.0343(7) 0.0409(8) 0.0315(7) 0.0138(6) 0.0049(6) -0.0041(6)
C18 0.0203(5) 0.0212(6) 0.0292(6) 0.0042(5) -0.0025(5) 0.0012(5)
C19 0.0316(7) 0.0382(7) 0.0381(7) 0.0030(6) -0.0125(6) 0.0005(6)
C20 0.0254(6) 0.0315(7) 0.0456(8) -0.0034(6) 0.0021(6) 0.0067(5)

loop_
_atom_type_symbol
_atom_type_description
_atom_type_scat_dispersion_real
_atom_type_scat_dispersion_imag
_atom_type_scat_source
C C 0.0033 0.0016 'International Tables Vol C Tables 4.2.6.8 and 6.1.1.4'
H H 0.0000 0.0000 'International Tables Vol C Tables 4.2.6.8 and 6.1.1.4'
N N 0.0061 0.0033 'International Tables Vol C Tables 4.2.6.8 and 6.1.1.4'
O O 0.0106 0.0060 'International Tables Vol C Tables 4.2.6.8 and 6.1.1.4'

loop_
_geom_angle_atom_site_label_1
_geom_angle_atom_site_label_2
_geom_angle_atom_site_label_3
_geom_angle
C13 N1 C11 113.59(11)
C14 N2 C18 122.46(9)
C14 N2 C15 120.17(9)
C18 N2 C15 117.32(9)
C2 C1 C6 118.44(10)
C2 C1 C10 122.88(10)
C6 C1 C10 118.68(10)
C3 C2 C1 120.70(12)
C2 C3 C4 120.48(12)
C5 C4 C3 120.35(11)
C4 C5 C6 120.70(12)
C7 C6 C5 121.54(11)
C7 C6 C1 119.13(10)
C5 C6 C1 119.33(11)
C8 C7 C6 120.93(11)
C7 C8 C9 121.19(11)
C10 C9 C8 119.16(10)
C10 C9 C11 122.90(10)
C8 C9 C11 117.94(10)
C9 C10 C1 120.90(10)
C9 C10 C14 121.60(10)
C1 C10 C14 117.33(10)
N1 C11 C9 113.42(10)
N1 C11 C12 108.47(11)
C9 C11 C12 110.83(10)
O1 C14 N2 122.91(10)
O1 C14 C10 118.66(10)
N2 C14 C10 118.36(10)
N2 C15 C17 113.02(10)
N2 C15 C16 111.12(10)
C17 C15 C16 112.45(11)
N2 C18 C19 112.26(10)
N2 C18 C20 110.77(10)
C19 C18 C20 111.47(11)
C13 N1 H1A 109.0(11)
C11 N1 H1A 108.7(10)
C3 C2 H2A 119.7
C1 C2 H2A 119.7
C2 C3 H3A 119.8
C4 C3 H3A 119.8
C5 C4 H4A 119.8
C3 C4 H4A 119.8
C4 C5 H5A 119.7
C6 C5 H5A 119.7
C8 C7 H7A 119.5
C6 C7 H7A 119.5
C7 C8 H8A 119.4
C9 C8 H8A 119.4
N1 C11 H11A 108.0
C9 C11 H11A 108.0
C12 C11 H11A 108.0
C11 C12 H12A 109.5
C11 C12 H12B 109.5
H12A C12 H12B 109.5
C11 C12 H12C 109.5
H12A C12 H12C 109.5
H12B C12 H12C 109.5
N1 C13 H13A 109.5
N1 C13 H13B 109.5
H13A C13 H13B 109.5
N1 C13 H13C 109.5
H13A C13 H13C 109.5
H13B C13 H13C 109.5
N2 C15 H15A 106.6
C17 C15 H15A 106.6
C16 C15 H15A 106.6
C15 C16 H16A 109.5
C15 C16 H16B 109.5
H16A C16 H16B 109.5
C15 C16 H16C 109.5
H16A C16 H16C 109.5
H16B C16 H16C 109.5
C15 C17 H17A 109.5
C15 C17 H17B 109.5
H17A C17 H17B 109.5
C15 C17 H17C 109.5
H17A C17 H17C 109.5
H17B C17 H17C 109.5
N2 C18 H18A 107.4
C19 C18 H18A 107.4
C20 C18 H18A 107.4
C18 C19 H19A 109.5
C18 C19 H19B 109.5
H19A C19 H19B 109.5
C18 C19 H19C 109.5
H19A C19 H19C 109.5
H19B C19 H19C 109.5
C18 C20 H20A 109.5
C18 C20 H20B 109.5
H20A C20 H20B 109.5
C18 C20 H20C 109.5
H20A C20 H20C 109.5
H20B C20 H20C 109.5

loop_
_geom_bond_atom_site_label_1
_geom_bond_atom_site_label_2
_geom_bond_distance
O1 C14 1.2348(14)
N1 C13 1.454(2)
N1 C11 1.4642(17)
N2 C14 1.3537(15)
N2 C18 1.4804(14)
N2 C15 1.4846(15)
C1 C2 1.4212(17)
C1 C6 1.4221(16)
C1 C10 1.4376(16)
C2 C3 1.3738(17)
C3 C4 1.408(2)
C4 C5 1.364(2)
C5 C6 1.4200(16)
C6 C7 1.4135(17)
C7 C8 1.3655(17)
C8 C9 1.4215(16)
C9 C10 1.3776(16)
C9 C11 1.5279(16)
C10 C14 1.5174(15)
C11 C12 1.5334(19)
C15 C17 1.5215(18)
C15 C16 1.5267(18)
C18 C19 1.5239(17)
C18 C20 1.5243(18)
N1 H1A 0.931(18)
C2 H2A 0.9500
C3 H3A 0.9500
C4 H4A 0.9500
C5 H5A 0.9500
C7 H7A 0.9500
C8 H8A 0.9500
C11 H11A 1.0000
C12 H12A 0.9800
C12 H12B 0.9800
C12 H12C 0.9800
C13 H13A 0.9800
C13 H13B 0.9800
C13 H13C 0.9800
C15 H15A 1.0000
C16 H16A 0.9800
C16 H16B 0.9800
C16 H16C 0.9800
C17 H17A 0.9800
C17 H17B 0.9800
C17 H17C 0.9800
C18 H18A 1.0000
C19 H19A 0.9800
C19 H19B 0.9800
C19 H19C 0.9800
C20 H20A 0.9800
C20 H20B 0.9800
C20 H20C 0.9800

loop_
_geom_hbond_atom_site_label_D
_geom_hbond_atom_site_label_H
_geom_hbond_atom_site_label_A
_geom_hbond_distance_DH
_geom_hbond_distance_HA
_geom_hbond_distance_DA
_geom_hbond_angle_DHA
_geom_hbond_site_symmetry_A
N1 H1A O1 0.931(18) 2.276(18) 3.2044(15) 175.2(15) 8_665

loop_
_geom_torsion_atom_site_label_1
_geom_torsion_atom_site_label_2
_geom_torsion_atom_site_label_3
_geom_torsion_atom_site_label_4
_geom_torsion
C6 C1 C2 C3 -0.37(17)
C10 C1 C2 C3 179.65(11)
C1 C2 C3 C4 0.65(19)
C2 C3 C4 C5 -0.76(19)
C3 C4 C5 C6 0.58(18)
C4 C5 C6 C7 179.70(11)
C4 C5 C6 C1 -0.31(17)
C2 C1 C6 C7 -179.81(10)
C10 C1 C6 C7 0.17(16)
C2 C1 C6 C5 0.19(16)
C10 C1 C6 C5 -179.83(10)
C5 C6 C7 C8 -179.40(11)
C1 C6 C7 C8 0.60(17)
C6 C7 C8 C9 -1.10(17)
C7 C8 C9 C10 0.82(17)
C7 C8 C9 C11 -178.85(11)
C8 C9 C10 C1 -0.04(16)
C11 C9 C10 C1 179.61(10)
C8 C9 C10 C14 175.08(10)
C11 C9 C10 C14 -5.27(17)
C2 C1 C10 C9 179.53(11)
C6 C1 C10 C9 -0.44(16)
C2 C1 C10 C14 4.22(16)
C6 C1 C10 C14 -175.76(10)
C13 N1 C11 C9 -59.15(14)
C13 N1 C11 C12 177.25(11)
C10 C9 C11 N1 119.98(12)
C8 C9 C11 N1 -60.37(15)
C10 C9 C11 C12 -117.73(13)
C8 C9 C11 C12 61.92(14)
C18 N2 C14 O1 172.23(10)
C15 N2 C14 O1 -5.14(16)
C18 N2 C14 C10 -10.79(15)
C15 N2 C14 C10 171.84(10)
C9 C10 C14 O1 -82.32(14)
C1 C10 C14 O1 92.96(12)
C9 C10 C14 N2 100.56(13)
C1 C10 C14 N2 -84.16(13)
C14 N2 C15 C17 64.34(14)
C18 N2 C15 C17 -113.16(12)
C14 N2 C15 C16 -63.16(14)
C18 N2 C15 C16 119.33(11)
C14 N2 C18 C19 120.26(12)
C15 N2 C18 C19 -62.30(13)
C14 N2 C18 C20 -114.41(12)
C15 N2 C18 C20 63.03(13)
